data_7720168
loop_
_publ_author_name
'Navitha, S.'
'Wilfred Raj, A. S. W.'
'Sree Brindha, S.'
'Ravi, M.'
'Dallemer, F.'
'Prabusankar, G.'
'Prabhakaran, R.'

_publ_section_title
;
 Cytotoxic effect of ruthenium-arene complexes containing
 tetrazolo[1,5-<i>a</i>] quinoline derivatives on cervical (HeLa), lung
 (A549), and colon (HCT116) cancer cell lines.
;
_journal_issue 9
_journal_name_full 'Dalton transactions (Cambridge, England : 2003)'
_journal_page_first 3943
_journal_page_last 3966
_journal_paper_doi 10.1039/d5dt02830b
_journal_volume 55
_journal_year 2026
_chemical_formula_moiety 'C28 H28 Cl N6 O Ru, F6 P, C2 H3 N'
_chemical_formula_sum 'C30 H31 Cl F6 N7 O P Ru'
_chemical_formula_weight 787.11
_space_group_crystal_system monoclinic
_space_group_IT_number 14
_space_group_name_Hall '-P 2ybc'
_space_group_name_H-M_alt 'P 1 21/c 1'
_atom_sites_solution_hydrogens geom
_atom_sites_solution_primary dual
_audit_creation_date 2026-01-29
_audit_creation_method
;
Olex2 1.5
(compiled 2025.07.13 svn.rb7424aed for OlexSys, GUI svn.r7314)
;
_audit_update_record
;
2026-02-02 deposited with the CCDC.	2026-02-03 downloaded from the CCDC.
;
_cell_angle_alpha 90
_cell_angle_beta 109.515(4)
_cell_angle_gamma 90
_cell_formula_units_Z 4
_cell_length_a 15.1423(7)
_cell_length_b 12.4364(4)
_cell_length_c 18.4876(7)
_cell_measurement_reflns_used 15474
_cell_measurement_temperature 293
_cell_measurement_theta_max 27.6950
_cell_measurement_theta_min 3.4280
_cell_volume 3281.5(2)
_computing_cell_refinement 'CrysAlisPro 1.171.43.109a (Rigaku OD, 2024)'
_computing_data_collection 'CrysAlisPro system (CCD 43.109a 64-bit (release 21-02-2024))'
_computing_data_reduction 'CrysAlisPro 1.171.43.109a (Rigaku OD, 2024)'
_computing_molecular_graphics 'Olex2 1.5 (Dolomanov et al., 2009)'
_computing_publication_material 'Olex2 1.5 (Dolomanov et al., 2009)'
_computing_structure_refinement 'SHELXL 2019/3 (Sheldrick, 2015)'
_computing_structure_solution 'SHELXT  (Sheldrick, 2015)'
_diffrn_ambient_temperature 293
_diffrn_detector 'CCD plate'
_diffrn_detector_area_resol_mean 5.3045
_diffrn_detector_type AtlasS2
_diffrn_measured_fraction_theta_full 0.998
_diffrn_measured_fraction_theta_max 0.923
_diffrn_measurement_details
;
List of Runs (angles in degrees, time in seconds):

  # Type    Start    End  Width  t~exp~   \w     \q     \k     \f   Frames
#--------------------------------------------------------------------------
  1  \w    -27.00  52.00   1.00   45.00    --   14.75 -90.00  93.00   79
  2  \w    -33.00  -8.00   1.00   45.00    --  -15.53  90.00-152.00   25
  3  \w     -7.00  21.00   1.00   45.00    --  -15.53 -90.00  93.00   28
  4  \w     40.00  94.00   1.00   45.00    --   14.75 178.00  30.00   54
  5  \w    -12.00  21.00   1.00   45.00    --   14.75  57.00  30.00   33
  6  \w     63.00  89.00   1.00   45.00    --   14.75  38.00 -30.00   26
  7  \w    -10.00  89.00   1.00   45.00    --   14.75  38.00-120.00   99
  8  \w    -12.00  85.00   1.00   45.00    --   14.75  57.00  90.00   97
  9  \w    -20.00   8.00   1.00   45.00    --   14.75 -77.00-150.00   28
 10  \w    -16.00  53.00   1.00   45.00    --  -15.53  38.00-150.00   69
 11  \w   -100.00 -59.00   1.00   45.00    --  -15.53 178.00-120.00   41
 12  \w    -31.00  10.00   1.00   45.00    --  -15.53 -77.00 -60.00   41
;
_diffrn_measurement_device 'four-circle diffractometer'
_diffrn_measurement_device_type 'SuperNova, Dual, Cu at home/near, AtlasS2'
_diffrn_measurement_method '\w scans'
_diffrn_orient_matrix_type 'CrysAlisPro convention (1999,Acta A55,543-557)'
_diffrn_orient_matrix_UB_11 -0.0026341000
_diffrn_orient_matrix_UB_12 -0.0451720000
_diffrn_orient_matrix_UB_13 0.0226033000
_diffrn_orient_matrix_UB_21 -0.0361350000
_diffrn_orient_matrix_UB_22 0.0255266000
_diffrn_orient_matrix_UB_23 0.0100934000
_diffrn_orient_matrix_UB_31 -0.0340505000
_diffrn_orient_matrix_UB_32 -0.0236110000
_diffrn_orient_matrix_UB_33 -0.0323143000
_diffrn_radiation_monochromator mirror
_diffrn_radiation_probe x-ray
_diffrn_radiation_type 'Mo K\a'
_diffrn_radiation_wavelength 0.71073
_diffrn_reflns_av_R_equivalents 0.0469
_diffrn_reflns_av_unetI/netI 0.0370
_diffrn_reflns_Laue_measured_fraction_full 0.998
_diffrn_reflns_Laue_measured_fraction_max 0.923
_diffrn_reflns_limit_h_max 20
_diffrn_reflns_limit_h_min -20
_diffrn_reflns_limit_k_max 17
_diffrn_reflns_limit_k_min -17
_diffrn_reflns_limit_l_max 26
_diffrn_reflns_limit_l_min -26
_diffrn_reflns_number 55940
_diffrn_reflns_point_group_measured_fraction_full 0.998
_diffrn_reflns_point_group_measured_fraction_max 0.923
_diffrn_reflns_theta_full 25.242
_diffrn_reflns_theta_max 31.135
_diffrn_reflns_theta_min 2.683
_diffrn_source 'micro-focus sealed X-ray tube'
_diffrn_source_type 'SuperNova (Mo) X-ray Source'
_exptl_absorpt_coefficient_mu 0.679
_exptl_absorpt_correction_T_max 1.00000
_exptl_absorpt_correction_T_min 0.74159
_exptl_absorpt_correction_type multi-scan
_exptl_absorpt_process_details
;
CrysAlisPro 1.171.43.109a (Rigaku Oxford Diffraction, 2024)
Empirical absorption correction using spherical harmonics,
implemented in SCALE3 ABSPACK scaling algorithm.
;
_exptl_crystal_colour yellow
_exptl_crystal_colour_primary yellow
_exptl_crystal_density_diffrn 1.593
_exptl_crystal_description plate
_exptl_crystal_F_000 1592
_exptl_crystal_size_max 0.24
_exptl_crystal_size_mid 0.12
_exptl_crystal_size_min 0.1
_refine_diff_density_max 2.119
_refine_diff_density_min -0.574
_refine_diff_density_rms 0.107
_refine_ls_extinction_method none
_refine_ls_goodness_of_fit_ref 1.058
_refine_ls_hydrogen_treatment constr
_refine_ls_matrix_type full
_refine_ls_number_parameters 474
_refine_ls_number_reflns 9761
_refine_ls_number_restraints 606
_refine_ls_restrained_S_all 3.864
_refine_ls_R_factor_all 0.0958
_refine_ls_R_factor_gt 0.0640
_refine_ls_shift/su_max 0.001
_refine_ls_shift/su_mean 0.000
_refine_ls_structure_factor_coef Fsqd
_refine_ls_weighting_details 'w=1/[\s^2^(Fo^2^)+(0.0672P)^2^+7.2264P] where P=(Fo^2^+2Fc^2^)/3'
_refine_ls_weighting_scheme calc
_refine_ls_wR_factor_gt 0.1598
_refine_ls_wR_factor_ref 0.1796
_reflns_Friedel_coverage 0.000
_reflns_number_gt 6686
_reflns_number_total 9761
_reflns_threshold_expression 'I > 2\s(I)'
_cod_data_source_file d5dt02830b2.cif
_cod_data_source_block rcy7zsa
_cod_depositor_comments 'Adding full bibliography for 7720163--7720169.cif.'
_cod_database_code 7720168
_shelx_shelxl_version_number 2019/3
_shelx_space_group_comment
;
The symmetry employed for this shelxl refinement is uniquely defined
by the following loop, which should always be used as a source of
symmetry information in preference to the above space-group names.
They are only intended as comments.
;
_shelx_estimated_absorpt_t_max 0.935
_shelx_estimated_absorpt_t_min 0.854
_olex2_refinement_description
;
1. Fixed Uiso
 At 1.2 times of:
  All C(H) groups
 At 1.5 times of:
  All C(H,H,H) groups, All C(H,H,H,H,H,H) groups, All O(H) groups
2. Restrained distances
 C29-N8
 2.5 with sigma of 0.01
 P1-F1 \\sim P1-F1A \\sim P1-F2 \\sim P1-F2A \\sim P1-F3 \\sim P1-F3A \\sim
P1-F4 \\sim P1-F4A \\sim P1-F5 ~
 P1-F5A \\sim P1-F6 \\sim P1-F6A
 with sigma of 0.01
 F1-F2 \\sim F1A-F2A \\sim F1-F3 \\sim F1A-F3A \\sim F1-F4 \\sim F1A-F4A \\sim
F1-F5 \\sim F1A-F5A \\sim F1-F6
 \\sim F1A-F6A \\sim F2-F3 \\sim F2A-F3A \\sim F2-F4 \\sim F2A-F4A \\sim F2-F5
\\sim F2A-F5A \\sim F2-F6 \\sim F2A-
 F6A \\sim F3-F4 \\sim F3A-F4A \\sim F3-F5 \\sim F3A-F5A \\sim F3-F6 \\sim
F3A-F6A \\sim F4-F5 \\sim F4A-F5A ~
 F4-F6 \\sim F4A-F6A \\sim F5-F6 \\sim F5A-F6A
 with sigma of 0.03
 C29-C31 \\sim C29-C30
 with sigma of 0.01
 C30-N7 \\sim C31-N8
 with sigma of 0.01
3. Uiso/Uaniso restraints and constraints
C30 \\sim N7: within 1.7A with sigma of 0.005 and sigma for terminal atoms of
0.005 within 1.7A
C31 \\sim N8: within 1.7A with sigma of 0.005 and sigma for terminal atoms of
0.005 within 1.7A
C29 \\sim C30: within 1.7A with sigma of 0.01 and sigma for terminal atoms of
0.02 within 1.7A
C29 \\sim C31: within 1.7A with sigma of 0.01 and sigma for terminal atoms of
0.02 within 1.7A
Uanis(P1) \\sim Ueq, Uanis(F1) \\sim Ueq, Uanis(F2) \\sim Ueq, Uanis(F3) \\sim
Ueq, Uanis(F5) \\sim Ueq, Uanis(F6) \\sim Ueq, Uanis(F1A) \\sim Ueq, Uanis(F2A)
\\sim Ueq, Uanis(F3A) \\sim Ueq, Uanis(F4A) \\sim Ueq, Uanis(F5A) \\sim Ueq,
Uanis(F6A) \\sim Ueq, Uanis(F4) \\sim Ueq: with sigma of 0.01 and sigma for
terminal atoms of 0.02
Uanis(C30) = Uanis(C31)
Uanis(F3A) = Uanis(F3)
Uanis(F6) = Uanis(F6A)
4. Others
 Sof(H29D)=Sof(H29E)=Sof(H29F)=Sof(N8)=Sof(C31)=1-FVAR(1)
 Sof(H29A)=Sof(H29B)=Sof(H29C)=Sof(N7)=Sof(C30)=FVAR(1)
 Sof(F1A)=Sof(F2A)=Sof(F3A)=Sof(F4A)=Sof(F5A)=Sof(F6A)=1-FVAR(2)
 Sof(F1)=Sof(F2)=Sof(F3)=Sof(F4)=Sof(F5)=Sof(F6)=FVAR(2)
5.a Ternary CH refined with riding coordinates:
 C26(H26)
5.b Aromatic/amide H refined with riding coordinates:
 C1(H1A), C3(H3), C5(H5), C6(H6), C8(H8), C12(H12), C14(H14), C15(H15),
 C16(H16), C17(H17), C20(H20), C21(H21), C23(H23), C24(H24)
5.c Fitted hexagon refined as free rotating group:
 C13(C14,C15,C16,C17,C18)
5.d Idealised Me refined as rotating group:
 C11(H11A,H11B,H11C), C25(H25A,H25B,H25C), C27(H27A,H27B,H27C), C28(H28A,H28B,
 H28C), C29(H29A,H29B,H29C), C29(H29D,H29E,H29F)
5.e Idealised tetrahedral OH refined as rotating group:
 O1(H1)
;
_olex2_submission_special_instructions 'No special instructions were received'
_oxdiff_exptl_absorpt_empirical_details
;
Empirical correction (ABSPACK) includes:
- Absorption correction using spherical harmonics
- Frame scaling
;
_oxdiff_exptl_absorpt_empirical_full_max 1.303
_oxdiff_exptl_absorpt_empirical_full_min 0.676

loop_
_space_group_symop_operation_xyz
'x, y, z'
'-x, y+1/2, -z+1/2'
'-x, -y, -z'
'x, -y-1/2, z-1/2'

loop_
_atom_site_label
_atom_site_type_symbol
_atom_site_fract_x
_atom_site_fract_y
_atom_site_fract_z
_atom_site_U_iso_or_equiv
_atom_site_adp_type
_atom_site_occupancy
_atom_site_site_symmetry_order
_atom_site_calc_flag
_atom_site_refinement_flags_posn
_atom_site_refinement_flags_adp
_atom_site_refinement_flags_occupancy
_atom_site_disorder_assembly
_atom_site_disorder_group
Ru1 Ru 0.67060(2) 0.50517(3) 0.28619(2) 0.03948(11) Uani 1 1 d . . . . .
Cl1 Cl 0.63046(9) 0.69293(9) 0.27077(8) 0.0613(3) Uani 1 1 d . . . . .
O1 O 0.9778(3) 0.5809(4) 0.5567(2) 0.0831(12) Uani 1 1 d . . . . .
H1 H 0.957954 0.577201 0.509689 0.125 Uiso 1 1 calc R U . . .
N1 N 0.6961(2) 0.5239(3) 0.18350(19) 0.0441(8) Uani 1 1 d . . . . .
N2 N 0.6330(3) 0.5141(4) 0.1113(2) 0.0569(10) Uani 1 1 d . . . . .
N3 N 0.6739(3) 0.5282(4) 0.0610(2) 0.0608(10) Uani 1 1 d . . . . .
N4 N 0.7651(2) 0.5485(3) 0.10046(19) 0.0460(8) Uani 1 1 d . . . . .
N5 N 0.8112(2) 0.5604(3) 0.34046(17) 0.0410(7) Uani 1 1 d . . . . .
N6 N 0.8464(3) 0.5790(3) 0.42075(18) 0.0469(8) Uani 1 1 d . . . . .
C1 C 0.8788(3) 0.5696(3) 0.3126(2) 0.0427(8) Uani 1 1 d . . . . .
H1A H 0.938952 0.580902 0.346821 0.051 Uiso 1 1 calc R U . . .
C2 C 0.8668(3) 0.5634(3) 0.2319(2) 0.0413(8) Uani 1 1 d . . . . .
C3 C 0.9389(3) 0.5837(4) 0.2051(3) 0.0485(9) Uani 1 1 d . . . . .
H3 H 0.998929 0.593679 0.239873 0.058 Uiso 1 1 calc R U . . .
C4 C 0.9239(3) 0.5901(3) 0.1249(3) 0.0486(10) Uani 1 1 d . . . . .
C5 C 0.9971(4) 0.6180(4) 0.0966(3) 0.0631(13) Uani 1 1 d . . . . .
H5 H 1.057460 0.628082 0.130762 0.076 Uiso 1 1 calc R U . . .
C6 C 0.9795(4) 0.6302(4) 0.0195(3) 0.0683(14) Uani 1 1 d . . . . .
H6 H 1.028109 0.650242 0.002178 0.082 Uiso 1 1 calc R U . . .
C7 C 0.8902(4) 0.6132(4) -0.0338(3) 0.0638(13) Uani 1 1 d . . . . .
C8 C 0.8180(4) 0.5842(4) -0.0074(3) 0.0572(11) Uani 1 1 d . . . . .
H8 H 0.757983 0.572248 -0.041646 0.069 Uiso 1 1 calc R U . . .
C9 C 0.8364(3) 0.5734(3) 0.0706(2) 0.0473(9) Uani 1 1 d . . . . .
C10 C 0.7783(3) 0.5452(3) 0.1763(2) 0.0400(8) Uani 1 1 d . . . . .
C11 C 0.8734(5) 0.6295(6) -0.1178(3) 0.088(2) Uani 1 1 d . . . . .
H11A H 0.928564 0.659233 -0.124661 0.132 Uiso 1 1 calc R U . . .
H11B H 0.821780 0.678079 -0.138592 0.132 Uiso 1 1 calc R U . . .
H11C H 0.858950 0.561729 -0.143954 0.132 Uiso 1 1 calc R U . . .
C12 C 0.7893(3) 0.6185(4) 0.4516(2) 0.0517(10) Uani 1 1 d . . . . .
H12 H 0.728836 0.636783 0.421055 0.062 Uiso 1 1 calc R U . . .
C13 C 0.8184(2) 0.6347(3) 0.53360(14) 0.0586(12) Uani 1 1 d G . . . .
C14 C 0.7510(2) 0.6694(3) 0.5641(2) 0.0830(19) Uani 1 1 d G . . . .
H14 H 0.689932 0.681743 0.531932 0.100 Uiso 1 1 calc R U . . .
C15 C 0.7748(3) 0.6857(3) 0.6427(2) 0.110(3) Uani 1 1 d G . . . .
H15 H 0.729728 0.708988 0.663102 0.132 Uiso 1 1 calc R U . . .
C16 C 0.8661(4) 0.6673(4) 0.69078(15) 0.117(3) Uani 1 1 d G . . . .
H16 H 0.882068 0.678227 0.743359 0.140 Uiso 1 1 calc R U . . .
C17 C 0.9335(3) 0.6326(3) 0.66027(17) 0.094(2) Uani 1 1 d G . . . .
H17 H 0.994613 0.620221 0.692446 0.113 Uiso 1 1 calc R U . . .
C18 C 0.9097(2) 0.6162(3) 0.58168(18) 0.0683(15) Uani 1 1 d G . . . .
C19 C 0.7011(3) 0.3435(4) 0.3372(3) 0.0550(11) Uani 1 1 d . . . . .
C20 C 0.6382(3) 0.3363(4) 0.2611(3) 0.0489(9) Uani 1 1 d . . . . .
H20 H 0.653082 0.291808 0.226414 0.059 Uiso 1 1 calc R U . . .
C21 C 0.5536(3) 0.3946(4) 0.2364(3) 0.0570(11) Uani 1 1 d . . . . .
H21 H 0.513934 0.387710 0.185887 0.068 Uiso 1 1 calc R U . . .
C22 C 0.5284(3) 0.4624(4) 0.2861(3) 0.0590(12) Uani 1 1 d . . . . .
C23 C 0.5915(4) 0.4688(4) 0.3629(3) 0.0626(13) Uani 1 1 d . . . . .
H23 H 0.576876 0.513494 0.397626 0.075 Uiso 1 1 calc R U . . .
C24 C 0.6738(4) 0.4104(4) 0.3874(3) 0.0608(12) Uani 1 1 d . . . . .
H24 H 0.712152 0.415453 0.438426 0.073 Uiso 1 1 calc R U . . .
C25 C 0.7934(4) 0.2848(5) 0.3618(4) 0.0843(18) Uani 1 1 d . . . . .
H25A H 0.807129 0.261397 0.317225 0.126 Uiso 1 1 calc R U . . .
H25B H 0.789738 0.223401 0.392196 0.126 Uiso 1 1 calc R U . . .
H25C H 0.842064 0.332007 0.391644 0.126 Uiso 1 1 calc R U . . .
C26 C 0.4399(4) 0.5310(5) 0.2624(6) 0.096(3) Uani 1 1 d . . . . .
H26 H 0.458077 0.603982 0.281520 0.115 Uiso 1 1 calc R U . . .
C27 C 0.3738(6) 0.4903(7) 0.2995(8) 0.141(4) Uani 1 1 d . . . . .
H27A H 0.401257 0.497579 0.354154 0.212 Uiso 1 1 calc R U . . .
H27B H 0.360453 0.415869 0.286626 0.212 Uiso 1 1 calc R U . . .
H27C H 0.316686 0.530996 0.281797 0.212 Uiso 1 1 calc R U . . .
C28 C 0.3962(6) 0.5378(8) 0.1761(6) 0.145(4) Uani 1 1 d . . . . .
H28A H 0.434604 0.581722 0.155899 0.217 Uiso 1 1 calc R U . . .
H28B H 0.334857 0.568964 0.163060 0.217 Uiso 1 1 calc R U . . .
H28C H 0.391324 0.466908 0.154491 0.217 Uiso 1 1 calc R U . . .
P1 P 0.83089(10) 0.23342(12) 0.11922(8) 0.0647(4) Uani 1 1 d D U . . .
F1 F 0.9033(7) 0.3155(8) 0.1648(5) 0.193(5) Uani 0.821(14) 1 d D U P A 1
F2 F 0.7541(6) 0.2980(6) 0.1371(4) 0.132(3) Uani 0.821(14) 1 d D U P A 1
F3 F 0.8475(6) 0.1633(6) 0.1918(4) 0.1357(19) Uani 0.821(14) 1 d D U P A 1
F4 F 0.7578(6) 0.1551(6) 0.0702(4) 0.140(3) Uani 0.821(14) 1 d D U P A 1
F5 F 0.9081(6) 0.1724(7) 0.1004(6) 0.158(4) Uani 0.821(14) 1 d D U P A 1
F6 F 0.8136(6) 0.3043(6) 0.0473(4) 0.141(2) Uani 0.821(14) 1 d D U P A 1
C29 C 0.5454(6) 0.2891(8) -0.0351(5) 0.121(3) Uani 1 1 d D U . . .
H29A H 0.510870 0.255700 -0.083077 0.181 Uiso 0.678(12) 1 calc R U P B 1
H29B H 0.610677 0.272004 -0.022106 0.181 Uiso 0.678(12) 1 calc R U P B 1
H29C H 0.537190 0.365616 -0.039674 0.181 Uiso 0.678(12) 1 calc R U P B 1
H29D H 0.523889 0.279443 -0.089787 0.181 Uiso 0.322(12) 1 calc R U P B 2
H29E H 0.612603 0.291592 -0.016188 0.181 Uiso 0.322(12) 1 calc R U P B 2
H29F H 0.520806 0.355163 -0.022879 0.181 Uiso 0.322(12) 1 calc R U P B 2
N7 N 0.4845(9) 0.2184(12) 0.0666(7) 0.146(4) Uani 0.678(12) 1 d D U P B 1
C30 C 0.5122(13) 0.2507(16) 0.0229(10) 0.133(3) Uani 0.678(12) 1 d D U P B 1
N8 N 0.4947(17) 0.1260(17) 0.0201(16) 0.138(4) Uani 0.322(12) 1 d D U P B 2
C31 C 0.514(3) 0.203(2) -0.001(2) 0.133(3) Uani 0.322(12) 1 d D U P B 2
F1A F 0.838(2) 0.3225(13) 0.1771(10) 0.090(9) Uani 0.179(14) 1 d D U P A 2
F2A F 0.7265(6) 0.228(3) 0.1023(18) 0.147(14) Uani 0.179(14) 1 d D U P A 2
F3A F 0.840(2) 0.1515(18) 0.1830(12) 0.1357(19) Uani 0.179(14) 1 d D U P A 2
F4A F 0.827(2) 0.1419(15) 0.0649(12) 0.125(12) Uani 0.179(14) 1 d D U P A 2
F5A F 0.9369(5) 0.233(2) 0.1450(16) 0.094(9) Uani 0.179(14) 1 d D U P A 2
F6A F 0.823(2) 0.3148(18) 0.0569(12) 0.141(2) Uani 0.179(14) 1 d D U P A 2

loop_
_atom_site_aniso_label
_atom_site_aniso_U_11
_atom_site_aniso_U_22
_atom_site_aniso_U_33
_atom_site_aniso_U_23
_atom_site_aniso_U_13
_atom_site_aniso_U_12
Ru1 0.04092(18) 0.04245(18) 0.03869(17) 0.00049(12) 0.01810(13) -0.00266(13)
Cl1 0.0643(7) 0.0455(6) 0.0783(8) 0.0091(5) 0.0294(6) 0.0041(5)
O1 0.094(3) 0.089(3) 0.051(2) -0.012(2) 0.004(2) 0.024(2)
N1 0.0414(18) 0.056(2) 0.0353(16) -0.0003(14) 0.0126(14) -0.0036(15)
N2 0.047(2) 0.085(3) 0.0361(18) 0.0014(18) 0.0103(15) -0.0056(19)
N3 0.050(2) 0.093(3) 0.0379(19) -0.0009(19) 0.0136(16) -0.006(2)
N4 0.049(2) 0.056(2) 0.0351(16) 0.0000(14) 0.0167(15) -0.0031(16)
N5 0.0476(19) 0.0449(17) 0.0320(15) -0.0010(13) 0.0155(14) 0.0003(14)
N6 0.052(2) 0.055(2) 0.0348(16) -0.0036(14) 0.0159(15) -0.0018(16)
C1 0.042(2) 0.049(2) 0.0350(18) -0.0008(16) 0.0109(16) -0.0090(17)
C2 0.045(2) 0.043(2) 0.0372(19) -0.0014(15) 0.0165(16) -0.0050(16)
C3 0.047(2) 0.053(2) 0.050(2) -0.0054(18) 0.0217(19) -0.0093(19)
C4 0.058(3) 0.046(2) 0.052(2) -0.0031(18) 0.031(2) -0.0045(18)
C5 0.062(3) 0.074(3) 0.066(3) -0.006(2) 0.038(3) -0.009(2)
C6 0.087(4) 0.068(3) 0.073(3) 0.001(3) 0.058(3) -0.002(3)
C7 0.086(4) 0.065(3) 0.053(3) 0.006(2) 0.040(3) 0.006(3)
C8 0.073(3) 0.063(3) 0.044(2) -0.001(2) 0.030(2) 0.003(2)
C9 0.059(3) 0.048(2) 0.043(2) 0.0012(17) 0.0277(19) -0.0016(19)
C10 0.047(2) 0.0396(18) 0.0361(18) -0.0001(15) 0.0182(16) -0.0025(16)
C11 0.120(5) 0.104(5) 0.063(3) 0.016(3) 0.059(4) 0.020(4)
C12 0.060(3) 0.053(2) 0.046(2) -0.0081(18) 0.022(2) -0.006(2)
C13 0.087(4) 0.051(2) 0.048(2) -0.0108(19) 0.037(3) -0.014(2)
C14 0.118(5) 0.074(4) 0.081(4) -0.027(3) 0.065(4) -0.032(3)
C15 0.196(9) 0.084(4) 0.101(5) -0.033(4) 0.118(6) -0.042(5)
C16 0.250(11) 0.070(4) 0.048(3) -0.007(3) 0.075(5) -0.024(6)
C17 0.163(7) 0.067(4) 0.040(3) -0.002(2) 0.016(3) 0.000(4)
C18 0.111(5) 0.054(3) 0.037(2) 0.000(2) 0.020(3) 0.000(3)
C19 0.057(3) 0.046(2) 0.065(3) 0.011(2) 0.024(2) -0.0045(19)
C20 0.048(2) 0.044(2) 0.058(3) -0.0057(18) 0.023(2) -0.0002(18)
C21 0.051(3) 0.052(2) 0.068(3) -0.001(2) 0.020(2) -0.011(2)
C22 0.051(3) 0.047(2) 0.092(4) -0.003(2) 0.041(3) -0.008(2)
C23 0.079(4) 0.061(3) 0.068(3) -0.007(2) 0.052(3) -0.016(3)
C24 0.076(3) 0.063(3) 0.049(2) 0.011(2) 0.027(2) -0.014(3)
C25 0.068(4) 0.068(3) 0.107(5) 0.031(3) 0.017(3) 0.010(3)
C26 0.053(3) 0.059(3) 0.183(8) -0.006(4) 0.050(4) 0.000(3)
C27 0.079(5) 0.120(7) 0.262(14) -0.041(7) 0.106(7) -0.011(4)
C28 0.075(5) 0.134(8) 0.185(11) 0.016(7) -0.010(6) 0.044(5)
P1 0.0610(8) 0.0642(8) 0.0631(8) -0.0062(6) 0.0132(6) 0.0088(6)
F1 0.147(8) 0.188(9) 0.210(8) -0.054(7) 0.015(6) -0.082(7)
F2 0.154(7) 0.141(6) 0.133(5) 0.006(4) 0.091(5) 0.065(5)
F3 0.135(4) 0.151(5) 0.107(3) 0.044(3) 0.021(3) 0.025(3)
F4 0.125(6) 0.147(6) 0.128(5) -0.062(4) 0.018(4) -0.038(5)
F5 0.127(6) 0.153(7) 0.221(9) 0.016(6) 0.093(6) 0.071(5)
F6 0.179(5) 0.146(4) 0.122(4) 0.050(3) 0.080(4) 0.055(4)
C29 0.115(5) 0.131(6) 0.121(6) 0.018(5) 0.045(5) 0.014(5)
N7 0.141(6) 0.156(8) 0.142(7) 0.031(6) 0.048(6) -0.017(6)
C30 0.125(5) 0.145(7) 0.131(7) 0.034(5) 0.047(5) -0.013(6)
N8 0.129(7) 0.149(8) 0.137(8) 0.035(7) 0.044(7) -0.015(7)
C31 0.125(5) 0.145(7) 0.131(7) 0.034(5) 0.047(5) -0.013(6)
F1A 0.107(17) 0.064(11) 0.104(14) -0.023(9) 0.041(12) 0.004(11)
F2A 0.092(16) 0.15(2) 0.16(2) -0.002(16) -0.001(13) -0.004(15)
F3A 0.135(4) 0.151(5) 0.107(3) 0.044(3) 0.021(3) 0.025(3)
F4A 0.14(2) 0.109(15) 0.108(15) -0.051(12) 0.021(14) 0.020(15)
F5A 0.050(10) 0.097(15) 0.130(17) 0.027(12) 0.023(10) 0.006(10)
F6A 0.179(5) 0.146(4) 0.122(4) 0.050(3) 0.080(4) 0.055(4)

loop_
_atom_type_symbol
_atom_type_description
_atom_type_scat_dispersion_real
_atom_type_scat_dispersion_imag
_atom_type_scat_source
C C 0.0033 0.0016 'International Tables Vol C Tables 4.2.6.8 and 6.1.1.4'
H H 0.0000 0.0000 'International Tables Vol C Tables 4.2.6.8 and 6.1.1.4'
Cl Cl 0.1484 0.1585 'International Tables Vol C Tables 4.2.6.8 and 6.1.1.4'
F F 0.0171 0.0103 'International Tables Vol C Tables 4.2.6.8 and 6.1.1.4'
N N 0.0061 0.0033 'International Tables Vol C Tables 4.2.6.8 and 6.1.1.4'
O O 0.0106 0.0060 'International Tables Vol C Tables 4.2.6.8 and 6.1.1.4'
P P 0.1023 0.0942 'International Tables Vol C Tables 4.2.6.8 and 6.1.1.4'
Ru Ru -1.2594 0.8363 'International Tables Vol C Tables 4.2.6.8 and 6.1.1.4'

loop_
_exptl_crystal_face_index_h
_exptl_crystal_face_index_k
_exptl_crystal_face_index_l
_exptl_crystal_face_perp_dist
8 -4 -25 0.0680
20 0 1 0.0102
-20 0 -1 0.0457
-1 18 1 0.1939
1 -18 -1 0.0995
7 6 -25 0.1088
-7 0 26 0.1567

loop_
_geom_angle_atom_site_label_1
_geom_angle_atom_site_label_2
_geom_angle_atom_site_label_3
_geom_angle
_geom_angle_site_symmetry_1
_geom_angle_site_symmetry_3
_geom_angle_publ_flag
N1 Ru1 Cl1 84.21(11) . . ?
N1 Ru1 N5 86.13(13) . . ?
N1 Ru1 C19 114.73(17) . . ?
N1 Ru1 C20 90.65(15) . . ?
N1 Ru1 C21 93.31(17) . . ?
N1 Ru1 C22 120.27(18) . . ?
N1 Ru1 C23 157.97(19) . . ?
N1 Ru1 C24 151.89(18) . . ?
N5 Ru1 Cl1 85.22(10) . . ?
N5 Ru1 C19 93.34(15) . . ?
N5 Ru1 C20 121.90(15) . . ?
N5 Ru1 C21 159.61(16) . . ?
N5 Ru1 C22 152.98(17) . . ?
N5 Ru1 C23 115.88(18) . . ?
N5 Ru1 C24 92.14(16) . . ?
C19 Ru1 Cl1 160.90(14) . . ?
C19 Ru1 C22 81.17(18) . . ?
C20 Ru1 Cl1 152.06(13) . . ?
C20 Ru1 C19 37.72(18) . . ?
C20 Ru1 C21 37.71(17) . . ?
C20 Ru1 C22 67.53(17) . . ?
C20 Ru1 C23 78.74(18) . . ?
C20 Ru1 C24 66.57(18) . . ?
C21 Ru1 Cl1 115.03(14) . . ?
C21 Ru1 C19 68.38(18) . . ?
C21 Ru1 C22 36.81(18) . . ?
C21 Ru1 C23 66.5(2) . . ?
C21 Ru1 C24 78.81(19) . . ?
C22 Ru1 Cl1 91.48(13) . . ?
C23 Ru1 Cl1 96.11(15) . . ?
C23 Ru1 C19 67.4(2) . . ?
C23 Ru1 C22 37.8(2) . . ?
C23 Ru1 C24 36.7(2) . . ?
C24 Ru1 Cl1 123.64(15) . . ?
C24 Ru1 C19 37.30(19) . . ?
C24 Ru1 C22 67.5(2) . . ?
C18 O1 H1 109.5 . . ?
N2 N1 Ru1 127.0(3) . . ?
C10 N1 Ru1 125.8(3) . . ?
C10 N1 N2 107.2(3) . . ?
N3 N2 N1 110.2(4) . . ?
N2 N3 N4 106.6(3) . . ?
N3 N4 C9 127.6(3) . . ?
C10 N4 N3 109.0(3) . . ?
C10 N4 C9 123.4(4) . . ?
N6 N5 Ru1 120.6(2) . . ?
C1 N5 Ru1 129.5(3) . . ?
C1 N5 N6 109.4(3) . . ?
C12 N6 N5 117.1(4) . . ?
N5 C1 H1A 117.9 . . ?
N5 C1 C2 124.3(4) . . ?
C2 C1 H1A 117.9 . . ?
C3 C2 C1 121.7(4) . . ?
C3 C2 C10 116.5(4) . . ?
C10 C2 C1 121.6(4) . . ?
C2 C3 H3 119.4 . . ?
C2 C3 C4 121.3(4) . . ?
C4 C3 H3 119.4 . . ?
C5 C4 C3 121.7(4) . . ?
C9 C4 C3 121.8(4) . . ?
C9 C4 C5 116.5(4) . . ?
C4 C5 H5 119.8 . . ?
C6 C5 C4 120.5(5) . . ?
C6 C5 H5 119.8 . . ?
C5 C6 H6 119.2 . . ?
C5 C6 C7 121.6(5) . . ?
C7 C6 H6 119.2 . . ?
C6 C7 C11 120.0(5) . . ?
C8 C7 C6 118.7(4) . . ?
C8 C7 C11 121.2(5) . . ?
C7 C8 H8 120.5 . . ?
C9 C8 C7 119.0(5) . . ?
C9 C8 H8 120.5 . . ?
C4 C9 N4 115.1(4) . . ?
C8 C9 N4 121.3(4) . . ?
C8 C9 C4 123.6(4) . . ?
N1 C10 N4 107.1(3) . . ?
N1 C10 C2 131.1(4) . . ?
N4 C10 C2 121.9(4) . . ?
C7 C11 H11A 109.5 . . ?
C7 C11 H11B 109.5 . . ?
C7 C11 H11C 109.5 . . ?
H11A C11 H11B 109.5 . . ?
H11A C11 H11C 109.5 . . ?
H11B C11 H11C 109.5 . . ?
N6 C12 H12 119.8 . . ?
N6 C12 C13 120.4(4) . . ?
C13 C12 H12 119.8 . . ?
C14 C13 C12 117.5(3) . . ?
C14 C13 C18 120.0 . . ?
C18 C13 C12 122.5(3) . . ?
C13 C14 H14 120.0 . . ?
C15 C14 C13 120.0 . . ?
C15 C14 H14 120.0 . . ?
C14 C15 H15 120.0 . . ?
C14 C15 C16 120.0 . . ?
C16 C15 H15 120.0 . . ?
C15 C16 H16 120.0 . . ?
C15 C16 C17 120.0 . . ?
C17 C16 H16 120.0 . . ?
C16 C17 H17 120.0 . . ?
C18 C17 C16 120.0 . . ?
C18 C17 H17 120.0 . . ?
O1 C18 C13 123.3(3) . . ?
O1 C18 C17 116.6(3) . . ?
C17 C18 C13 120.0 . . ?
C20 C19 Ru1 69.9(2) . . ?
C20 C19 C25 121.2(5) . . ?
C24 C19 Ru1 71.2(3) . . ?
C24 C19 C20 116.4(4) . . ?
C24 C19 C25 122.4(5) . . ?
C25 C19 Ru1 127.8(3) . . ?
Ru1 C20 H20 129.3 . . ?
C19 C20 Ru1 72.4(3) . . ?
C19 C20 H20 119.1 . . ?
C21 C20 Ru1 71.8(3) . . ?
C21 C20 C19 121.8(4) . . ?
C21 C20 H20 119.1 . . ?
Ru1 C21 H21 129.9 . . ?
C20 C21 Ru1 70.5(3) . . ?
C20 C21 H21 119.4 . . ?
C22 C21 Ru1 72.8(3) . . ?
C22 C21 C20 121.2(5) . . ?
C22 C21 H21 119.4 . . ?
C21 C22 Ru1 70.4(3) . . ?
C21 C22 C23 116.8(5) . . ?
C21 C22 C26 124.0(6) . . ?
C23 C22 Ru1 70.0(3) . . ?
C23 C22 C26 119.2(5) . . ?
C26 C22 Ru1 128.8(4) . . ?
Ru1 C23 H23 129.2 . . ?
C22 C23 Ru1 72.2(3) . . ?
C22 C23 H23 119.0 . . ?
C24 C23 Ru1 72.1(3) . . ?
C24 C23 C22 121.9(5) . . ?
C24 C23 H23 119.0 . . ?
Ru1 C24 H24 131.0 . . ?
C19 C24 Ru1 71.6(3) . . ?
C19 C24 H24 119.1 . . ?
C23 C24 Ru1 71.2(3) . . ?
C23 C24 C19 121.8(5) . . ?
C23 C24 H24 119.1 . . ?
C19 C25 H25A 109.5 . . ?
C19 C25 H25B 109.5 . . ?
C19 C25 H25C 109.5 . . ?
H25A C25 H25B 109.5 . . ?
H25A C25 H25C 109.5 . . ?
H25B C25 H25C 109.5 . . ?
C22 C26 H26 107.5 . . ?
C27 C26 C22 110.0(7) . . ?
C27 C26 H26 107.5 . . ?
C27 C26 C28 112.5(8) . . ?
C28 C26 C22 111.6(6) . . ?
C28 C26 H26 107.5 . . ?
C26 C27 H27A 109.5 . . ?
C26 C27 H27B 109.5 . . ?
C26 C27 H27C 109.5 . . ?
H27A C27 H27B 109.5 . . ?
H27A C27 H27C 109.5 . . ?
H27B C27 H27C 109.5 . . ?
C26 C28 H28A 109.5 . . ?
C26 C28 H28B 109.5 . . ?
C26 C28 H28C 109.5 . . ?
H28A C28 H28B 109.5 . . ?
H28A C28 H28C 109.5 . . ?
H28B C28 H28C 109.5 . . ?
F1 P1 F2 89.3(5) . . ?
F1 P1 F3 91.1(5) . . ?
F1 P1 F6 88.7(5) . . ?
F2 P1 F3 91.3(4) . . ?
F2 P1 F6 88.0(4) . . ?
F4 P1 F1 177.1(5) . . ?
F4 P1 F2 90.6(4) . . ?
F4 P1 F3 91.8(4) . . ?
F4 P1 F5 90.4(4) . . ?
F4 P1 F6 88.4(4) . . ?
F5 P1 F1 89.6(5) . . ?
F5 P1 F2 178.2(4) . . ?
F5 P1 F3 90.2(4) . . ?
F5 P1 F6 90.5(4) . . ?
F6 P1 F3 179.3(4) . . ?
F1A P1 F3A 88.6(9) . . ?
F2A P1 F1A 89.9(9) . . ?
F2A P1 F3A 87.3(10) . . ?
F2A P1 F5A 173.5(10) . . ?
F4A P1 F1A 177.1(10) . . ?
F4A P1 F2A 91.7(10) . . ?
F4A P1 F3A 89.1(10) . . ?
F4A P1 F5A 90.2(9) . . ?
F5A P1 F1A 87.9(9) . . ?
F5A P1 F3A 86.5(9) . . ?
F6A P1 F1A 91.0(10) . . ?
F6A P1 F2A 93.2(10) . . ?
F6A P1 F3A 179.4(13) . . ?
F6A P1 F4A 91.3(10) . . ?
F6A P1 F5A 93.0(10) . . ?
H29A C29 H29B 109.5 . . ?
H29A C29 H29C 109.5 . . ?
H29B C29 H29C 109.5 . . ?
H29D C29 H29E 109.5 . . ?
H29D C29 H29F 109.5 . . ?
H29E C29 H29F 109.5 . . ?
C30 C29 H29A 109.5 . . ?
C30 C29 H29B 109.5 . . ?
C30 C29 H29C 109.5 . . ?
C31 C29 H29D 109.5 . . ?
C31 C29 H29E 109.5 . . ?
C31 C29 H29F 109.5 . . ?
N7 C30 C29 178(2) . . ?
N8 C31 C29 170(5) . . ?

loop_
_geom_bond_atom_site_label_1
_geom_bond_atom_site_label_2
_geom_bond_distance
_geom_bond_site_symmetry_2
_geom_bond_publ_flag
Ru1 Cl1 2.4057(12) . ?
Ru1 N1 2.073(3) . ?
Ru1 N5 2.142(3) . ?
Ru1 C19 2.204(4) . ?
Ru1 C20 2.171(4) . ?
Ru1 C21 2.188(5) . ?
Ru1 C22 2.217(4) . ?
Ru1 C23 2.188(4) . ?
Ru1 C24 2.198(4) . ?
O1 H1 0.8200 . ?
O1 C18 1.337(5) . ?
N1 N2 1.364(5) . ?
N1 C10 1.321(5) . ?
N2 N3 1.290(5) . ?
N3 N4 1.353(5) . ?
N4 C9 1.402(5) . ?
N4 C10 1.349(5) . ?
N5 N6 1.418(4) . ?
N5 C1 1.295(5) . ?
N6 C12 1.282(6) . ?
C1 H1A 0.9300 . ?
C1 C2 1.444(5) . ?
C2 C3 1.365(6) . ?
C2 C10 1.408(6) . ?
C3 H3 0.9300 . ?
C3 C4 1.426(6) . ?
C4 C5 1.416(6) . ?
C4 C9 1.384(6) . ?
C5 H5 0.9300 . ?
C5 C6 1.369(7) . ?
C6 H6 0.9300 . ?
C6 C7 1.397(8) . ?
C7 C8 1.387(7) . ?
C7 C11 1.501(7) . ?
C8 H8 0.9300 . ?
C8 C9 1.379(6) . ?
C11 H11A 0.9600 . ?
C11 H11B 0.9600 . ?
C11 H11C 0.9600 . ?
C12 H12 0.9300 . ?
C12 C13 1.444(5) . ?
C13 C14 1.3900 . ?
C13 C18 1.3900 . ?
C14 H14 0.9300 . ?
C14 C15 1.3900 . ?
C15 H15 0.9300 . ?
C15 C16 1.3900 . ?
C16 H16 0.9300 . ?
C16 C17 1.3900 . ?
C17 H17 0.9300 . ?
C17 C18 1.3900 . ?
C19 C20 1.415(7) . ?
C19 C24 1.408(7) . ?
C19 C25 1.506(7) . ?
C20 H20 0.9300 . ?
C20 C21 1.409(6) . ?
C21 H21 0.9300 . ?
C21 C22 1.391(7) . ?
C22 C23 1.426(8) . ?
C22 C26 1.523(8) . ?
C23 H23 0.9300 . ?
C23 C24 1.381(8) . ?
C24 H24 0.9300 . ?
C25 H25A 0.9600 . ?
C25 H25B 0.9600 . ?
C25 H25C 0.9600 . ?
C26 H26 0.9800 . ?
C26 C27 1.480(11) . ?
C26 C28 1.511(13) . ?
C27 H27A 0.9600 . ?
C27 H27B 0.9600 . ?
C27 H27C 0.9600 . ?
C28 H28A 0.9600 . ?
C28 H28B 0.9600 . ?
C28 H28C 0.9600 . ?
P1 F1 1.528(5) . ?
P1 F2 1.537(4) . ?
P1 F3 1.549(5) . ?
P1 F4 1.524(5) . ?
P1 F5 1.528(5) . ?
P1 F6 1.544(5) . ?
P1 F1A 1.518(7) . ?
P1 F2A 1.507(7) . ?
P1 F3A 1.529(7) . ?
P1 F4A 1.507(7) . ?
P1 F5A 1.515(7) . ?
P1 F6A 1.507(7) . ?
C29 H29A 0.9600 . ?
C29 H29B 0.9600 . ?
C29 H29C 0.9600 . ?
C29 H29D 0.9600 . ?
C29 H29E 0.9600 . ?
C29 H29F 0.9600 . ?
C29 C30 1.411(13) . ?
C29 C31 1.408(13) . ?
N7 C30 1.104(14) . ?
N8 C31 1.105(15) . ?

loop_
_geom_torsion_atom_site_label_1
_geom_torsion_atom_site_label_2
_geom_torsion_atom_site_label_3
_geom_torsion_atom_site_label_4
_geom_torsion
_geom_torsion_site_symmetry_1
_geom_torsion_site_symmetry_2
_geom_torsion_site_symmetry_3
_geom_torsion_site_symmetry_4
_geom_torsion_publ_flag
Ru1 N1 N2 N3 -178.2(3) . . . . ?
Ru1 N1 C10 N4 178.6(3) . . . . ?
Ru1 N1 C10 C2 -1.9(6) . . . . ?
Ru1 N5 N6 C12 -36.8(5) . . . . ?
Ru1 N5 C1 C2 12.9(6) . . . . ?
Ru1 C19 C20 C21 -54.3(4) . . . . ?
Ru1 C19 C24 C23 52.7(4) . . . . ?
Ru1 C20 C21 C22 -54.4(4) . . . . ?
Ru1 C21 C22 C23 -54.1(4) . . . . ?
Ru1 C21 C22 C26 124.2(5) . . . . ?
Ru1 C22 C23 C24 -54.5(4) . . . . ?
Ru1 C22 C26 C27 -157.1(6) . . . . ?
Ru1 C22 C26 C28 77.3(8) . . . . ?
Ru1 C23 C24 C19 -52.9(4) . . . . ?
N1 N2 N3 N4 -0.5(5) . . . . ?
N2 N1 C10 N4 0.1(5) . . . . ?
N2 N1 C10 C2 179.6(4) . . . . ?
N2 N3 N4 C9 -177.1(4) . . . . ?
N2 N3 N4 C10 0.6(5) . . . . ?
N3 N4 C9 C4 -179.8(4) . . . . ?
N3 N4 C9 C8 2.7(7) . . . . ?
N3 N4 C10 N1 -0.5(5) . . . . ?
N3 N4 C10 C2 -180.0(4) . . . . ?
N5 N6 C12 C13 176.9(4) . . . . ?
N5 C1 C2 C3 173.7(4) . . . . ?
N5 C1 C2 C10 -0.7(7) . . . . ?
N6 N5 C1 C2 -175.4(4) . . . . ?
N6 C12 C13 C14 -174.8(3) . . . . ?
N6 C12 C13 C18 4.8(6) . . . . ?
C1 N5 N6 C12 150.6(4) . . . . ?
C1 C2 C3 C4 -172.4(4) . . . . ?
C1 C2 C10 N1 -5.2(7) . . . . ?
C1 C2 C10 N4 174.2(4) . . . . ?
C2 C3 C4 C5 175.9(5) . . . . ?
C2 C3 C4 C9 -1.6(7) . . . . ?
C3 C2 C10 N1 -179.9(4) . . . . ?
C3 C2 C10 N4 -0.5(6) . . . . ?
C3 C4 C5 C6 -175.8(5) . . . . ?
C3 C4 C9 N4 -0.9(6) . . . . ?
C3 C4 C9 C8 176.5(4) . . . . ?
C4 C5 C6 C7 -1.6(8) . . . . ?
C5 C4 C9 N4 -178.5(4) . . . . ?
C5 C4 C9 C8 -1.0(7) . . . . ?
C5 C6 C7 C8 0.6(8) . . . . ?
C5 C6 C7 C11 178.8(6) . . . . ?
C6 C7 C8 C9 0.2(8) . . . . ?
C7 C8 C9 N4 177.4(4) . . . . ?
C7 C8 C9 C4 0.1(7) . . . . ?
C9 N4 C10 N1 177.4(4) . . . . ?
C9 N4 C10 C2 -2.1(6) . . . . ?
C9 C4 C5 C6 1.7(7) . . . . ?
C10 N1 N2 N3 0.2(5) . . . . ?
C10 N4 C9 C4 2.8(6) . . . . ?
C10 N4 C9 C8 -174.7(4) . . . . ?
C10 C2 C3 C4 2.3(6) . . . . ?
C11 C7 C8 C9 -178.0(5) . . . . ?
C12 C13 C14 C15 179.6(3) . . . . ?
C12 C13 C18 O1 -0.8(5) . . . . ?
C12 C13 C18 C17 -179.6(4) . . . . ?
C13 C14 C15 C16 0.0 . . . . ?
C14 C13 C18 O1 178.8(4) . . . . ?
C14 C13 C18 C17 0.0 . . . . ?
C14 C15 C16 C17 0.0 . . . . ?
C15 C16 C17 C18 0.0 . . . . ?
C16 C17 C18 O1 -178.8(4) . . . . ?
C16 C17 C18 C13 0.0 . . . . ?
C18 C13 C14 C15 0.0 . . . . ?
C19 C20 C21 Ru1 54.6(4) . . . . ?
C19 C20 C21 C22 0.2(7) . . . . ?
C20 C19 C24 Ru1 -54.9(4) . . . . ?
C20 C19 C24 C23 -2.2(7) . . . . ?
C20 C21 C22 Ru1 53.4(4) . . . . ?
C20 C21 C22 C23 -0.7(7) . . . . ?
C20 C21 C22 C26 177.6(5) . . . . ?
C21 C22 C23 Ru1 54.3(4) . . . . ?
C21 C22 C23 C24 -0.2(7) . . . . ?
C21 C22 C26 C27 111.5(8) . . . . ?
C21 C22 C26 C28 -14.0(8) . . . . ?
C22 C23 C24 Ru1 54.6(4) . . . . ?
C22 C23 C24 C19 1.7(7) . . . . ?
C23 C22 C26 C27 -70.2(8) . . . . ?
C23 C22 C26 C28 164.2(6) . . . . ?
C24 C19 C20 Ru1 55.6(4) . . . . ?
C24 C19 C20 C21 1.3(6) . . . . ?
C25 C19 C20 Ru1 -122.8(4) . . . . ?
C25 C19 C20 C21 -177.0(4) . . . . ?
C25 C19 C24 Ru1 123.4(5) . . . . ?
C25 C19 C24 C23 176.1(5) . . . . ?
C26 C22 C23 Ru1 -124.1(5) . . . . ?
C26 C22 C23 C24 -178.6(5) . . . . ?

loop_
_exptl_oxdiff_crystal_face_indexfrac_h
_exptl_oxdiff_crystal_face_indexfrac_k
_exptl_oxdiff_crystal_face_indexfrac_l
_exptl_oxdiff_crystal_face_x
_exptl_oxdiff_crystal_face_y
_exptl_oxdiff_crystal_face_z
8.0067 -4.2752 -25.2385 -0.3984 -0.6532 0.6439
19.8218 -0.2785 0.9996 -0.0170 -0.7133 -0.7007
-19.8218 0.2785 -0.9996 0.0170 0.7133 0.7007
-0.5309 17.5330 0.7411 -0.7739 0.4742 -0.4198
0.6567 -17.5330 -0.5418 0.7780 -0.4768 0.4091
7.0126 5.9948 -24.9991 -0.8543 -0.3527 0.4275
-7.0074 0.0074 26.0000 0.6058 0.5158 -0.6017
